data_4021355
loop_
_publ_author_name
'Shin-ichi Naya'
'Hiroshi Ohtoshi'
'Makoto Nitta'

_publ_contact_author_email snaya@ruri.waseda.jp
_publ_contact_author_fax +81-3-3208-2735
_publ_contact_author_name ' Shin-ichi Naya '
_publ_contact_author_phone +81-3-5286-3236
_publ_section_title
;
 Synthesis, Properties, and Oxidizing Ability of Areno-Annulated
 1,3-Dimethyl-10-phenylcyclohepta[4,5]pyrrolo[2,3-d]pyrimidine-
 2,4(1,3H)-dionylium Ions
;
_journal_name_full 'Journal of Organic Chemistry'
_journal_page_first 176
_journal_page_last 184
_journal_paper_doi 10.1021/jo051777j
_journal_volume 71
_journal_year 2006
_chemical_formula_moiety 'C23 H18 B F4 N3 O2 '
_chemical_formula_sum 'C23 H18 B F4 N3 O2'
_chemical_formula_weight 455.22
_space_group_IT_number 14
_symmetry_cell_setting monoclinic
_symmetry_space_group_name_Hall '-P 2ybc'
_symmetry_space_group_name_H-M 'P 1 21/c 1'
_audit_creation_date 2005-10-17
_audit_creation_method 'by CrystalStructure 3.7.0'
_cell_angle_alpha 90.0000
_cell_angle_beta 104.258(17)
_cell_angle_gamma 90.0000
_cell_formula_units_Z 4
_cell_length_a 9.308(4)
_cell_length_b 11.827(5)
_cell_length_c 18.955(9)
_cell_measurement_reflns_used 14945
_cell_measurement_temperature 123.1
_cell_measurement_theta_max 27.6
_cell_measurement_theta_min 3.2
_cell_volume 2022.6(15)
_computing_cell_refinement PROCESS-AUTO
_computing_data_collection PROCESS-AUTO
_computing_data_reduction CrystalStructure
_computing_publication_material 'CrystalStructure 3.7.0'
_computing_structure_refinement CRYSTALS
_computing_structure_solution SIR92
_diffrn_detector_area_resol_mean 10.00
_diffrn_measured_fraction_theta_full 0.994
_diffrn_measured_fraction_theta_max 0.994
_diffrn_measurement_device_type 'Rigaku RAXIS-RAPID'
_diffrn_measurement_method \w
_diffrn_radiation_type 'Mo K\a'
_diffrn_radiation_wavelength 0.71075
_diffrn_reflns_av_R_equivalents 0.028
_diffrn_reflns_limit_h_max 12
_diffrn_reflns_limit_h_min -12
_diffrn_reflns_limit_k_max 15
_diffrn_reflns_limit_k_min -15
_diffrn_reflns_limit_l_max 24
_diffrn_reflns_limit_l_min -24
_diffrn_reflns_number 18733
_diffrn_reflns_theta_full 27.48
_diffrn_reflns_theta_max 27.48
_exptl_absorpt_coefficient_mu 0.121
_exptl_absorpt_correction_T_max 0.953
_exptl_absorpt_correction_T_min 0.717
_exptl_absorpt_correction_type multi-scan
_exptl_absorpt_process_details
;
    Higashi, T. (1995). Program for Absorption Correction.
    Rigaku Corporation, Tokyo, Japan.
;
_exptl_crystal_colour Orange
_exptl_crystal_density_diffrn 1.495
_exptl_crystal_density_method 'not measured'
_exptl_crystal_description prism
_exptl_crystal_F_000 936.00
_exptl_crystal_size_max 0.80
_exptl_crystal_size_mid 0.60
_exptl_crystal_size_min 0.40
_refine_diff_density_max 0.71
_refine_diff_density_min -0.32
_refine_ls_extinction_method none
_refine_ls_goodness_of_fit_ref 1.206
_refine_ls_hydrogen_treatment refall
_refine_ls_number_parameters 316
_refine_ls_number_reflns 3068
_refine_ls_R_factor_gt 0.0471
_refine_ls_shift/su_max 0.0083
_refine_ls_structure_factor_coef F
_refine_ls_weighting_details 'w = 1/[0.0050Fo^2^ + 0.1000\s(Fo^2^)]'
_refine_ls_weighting_scheme calc
_refine_ls_wR_factor_ref 0.0859
_reflns_number_gt 3046
_reflns_number_total 4613
_reflns_threshold_expression F^2^>2.0\s(F^2^)
_cod_data_source_file jo051777jsi20051018_043639.cif
_cod_original_sg_symbol_H-M 'P 21/c'
_cod_original_formula_sum 'C23 H18 B F4 N3 O2 '
_cod_database_code 4021355

loop_
_symmetry_equiv_pos_site_id
_symmetry_equiv_pos_as_xyz
1 +X,+Y,+Z
2 -X,1/2+Y,1/2-Z
3 -X,-Y,-Z
4 +X,1/2-Y,1/2+Z

loop_
_atom_site_label
_atom_site_type_symbol
_atom_site_fract_x
_atom_site_fract_y
_atom_site_fract_z
_atom_site_U_iso_or_equiv
_atom_site_adp_type
_atom_site_occupancy
_atom_site_symmetry_multiplicity
_atom_site_calc_flag
_atom_site_refinement_flags
F(1) F 0.6743(2) 0.60890(13) 0.22175(9) 0.0600(5) Uani 1.00 1 d .
F(2) F 0.85384(19) 0.71986(16) 0.28621(10) 0.0631(5) Uani 1.00 1 d .
F(3) F 0.8520(2) 0.6744(2) 0.17014(12) 0.1053(9) Uani 1.00 1 d .
F(4) F 0.68020(16) 0.79317(12) 0.19238(8) 0.0409(3) Uani 1.00 1 d .
O(1) O 1.30872(19) 0.84466(13) 0.33653(10) 0.0402(4) Uani 1.00 1 d .
O(2) O 1.12214(18) 0.92877(14) 0.09721(9) 0.0384(4) Uani 1.00 1 d .
N(1) N 0.8372(2) 1.00842(16) 0.25883(9) 0.0275(4) Uani 1.00 1 d .
N(2) N 1.0743(2) 0.91530(16) 0.30517(10) 0.0302(4) Uani 1.00 1 d .
N(3) N 1.2158(2) 0.88494(17) 0.21705(10) 0.0320(4) Uani 1.00 1 d .
C(1) C 0.9668(2) 0.96293(17) 0.25231(11) 0.0271(4) Uani 1.00 1 d .
C(2) C 0.9774(2) 0.96998(18) 0.18028(11) 0.0276(5) Uani 1.00 1 d .
C(3) C 0.8498(2) 1.02268(18) 0.13972(11) 0.0264(4) Uani 1.00 1 d .
C(4) C 0.7576(2) 1.04479(17) 0.18909(10) 0.0268(4) Uani 1.00 1 d .
C(5) C 0.6170(2) 1.08706(17) 0.17615(11) 0.0264(5) Uani 1.00 1 d .
C(6) C 0.5213(2) 1.12422(17) 0.10973(11) 0.0263(5) Uani 1.00 1 d .
C(7) C 0.5564(2) 1.13495(18) 0.04097(11) 0.0275(5) Uani 1.00 1 d .
C(8) C 0.6933(2) 1.10166(19) 0.02459(12) 0.0288(5) Uani 1.00 1 d .
C(9) C 0.8174(2) 1.05195(19) 0.06498(12) 0.0297(5) Uani 1.00 1 d .
C(10) C 0.3758(2) 1.1551(2) 0.11450(12) 0.0332(5) Uani 1.00 1 d .
C(11) C 0.2730(2) 1.1948(2) 0.05578(12) 0.0392(6) Uani 1.00 1 d .
C(12) C 0.3093(2) 1.2097(2) -0.01127(12) 0.0384(6) Uani 1.00 1 d .
C(13) C 0.4473(2) 1.1797(2) -0.01806(12) 0.0330(5) Uani 1.00 1 d .
C(14) C 1.0648(2) 0.8960(2) 0.38028(12) 0.0420(6) Uani 1.00 1 d .
C(15) C 1.2070(2) 0.88006(19) 0.28874(12) 0.0313(5) Uani 1.00 1 d .
C(16) C 1.3572(2) 0.8528(2) 0.20268(13) 0.0392(6) Uani 1.00 1 d .
C(17) C 1.1054(2) 0.92826(18) 0.15888(12) 0.0299(5) Uani 1.00 1 d .
C(18) C 0.7871(2) 1.02898(19) 0.32408(11) 0.0284(5) Uani 1.00 1 d .
C(19) C 0.8478(2) 1.1192(2) 0.36826(12) 0.0355(5) Uani 1.00 1 d .
C(20) C 0.7964(3) 1.1402(2) 0.42996(12) 0.0420(6) Uani 1.00 1 d .
C(21) C 0.6862(2) 1.0733(2) 0.44557(12) 0.0427(6) Uani 1.00 1 d .
C(22) C 0.6272(2) 0.9850(2) 0.40090(12) 0.0424(6) Uani 1.00 1 d .
C(23) C 0.6783(2) 0.9612(2) 0.33934(12) 0.0360(6) Uani 1.00 1 d .
B(1) B 0.7641(3) 0.6990(2) 0.21635(14) 0.0377(6) Uani 1.00 1 d .
H(1) H 0.9049 1.0393 0.0425 0.036 Uiso 1.00 1 c R
H(2) H 0.6959 1.1132 -0.0283 0.035 Uiso 1.00 1 c R
H(3) H 0.4712 1.1860 -0.0675 0.040 Uiso 1.00 1 c R
H(4) H 0.2399 1.2427 -0.0527 0.045 Uiso 1.00 1 c R
H(5) H 0.1722 1.2163 0.0624 0.047 Uiso 1.00 1 c R
H(6) H 0.3533 1.1482 0.1626 0.041 Uiso 1.00 1 c R
H(7) H 0.5679 1.0882 0.2175 0.033 Uiso 1.00 1 c R
H(8) H 0.9670 0.8742 0.3793 0.050 Uiso 1.00 1 c R
H(9) H 1.0970 0.9672 0.4093 0.050 Uiso 1.00 1 c R
H(10) H 1.1300 0.8312 0.3983 0.050 Uiso 1.00 1 c R
H(11) H 1.4071 0.8040 0.2432 0.048 Uiso 1.00 1 c R
H(12) H 1.4281 0.9130 0.2122 0.048 Uiso 1.00 1 c R
H(13) H 1.3481 0.8440 0.1532 0.048 Uiso 1.00 1 c R
H(14) H 0.9286 1.1660 0.3535 0.042 Uiso 1.00 1 c R
H(15) H 0.8512 1.2005 0.4643 0.050 Uiso 1.00 1 c R
H(16) H 0.6438 1.0882 0.4881 0.052 Uiso 1.00 1 c R
H(17) H 0.5461 0.9401 0.4128 0.051 Uiso 1.00 1 c R
H(18) H 0.6479 0.8890 0.3082 0.043 Uiso 1.00 1 c R

loop_
_atom_site_aniso_label
_atom_site_aniso_U_11
_atom_site_aniso_U_22
_atom_site_aniso_U_33
_atom_site_aniso_U_12
_atom_site_aniso_U_13
_atom_site_aniso_U_23
F(1) 0.0877(13) 0.0394(8) 0.0498(9) -0.0158(8) 0.0110(9) -0.0018(7)
F(2) 0.0512(9) 0.0659(11) 0.0622(10) -0.0107(8) -0.0049(8) 0.0162(9)
F(3) 0.132(2) 0.1213(19) 0.0958(15) 0.0880(16) 0.0907(15) 0.0589(14)
F(4) 0.0456(7) 0.0362(7) 0.0423(7) 0.0092(6) 0.0134(6) 0.0027(6)
O(1) 0.0371(8) 0.0391(9) 0.0412(9) 0.0066(7) 0.0034(7) 0.0054(7)
O(2) 0.0375(8) 0.0487(10) 0.0336(8) 0.0055(7) 0.0174(7) 0.0044(7)
N(1) 0.0309(8) 0.0314(9) 0.0212(8) -0.0014(7) 0.0085(7) 0.0002(7)
N(2) 0.0313(9) 0.0319(9) 0.0258(9) -0.0011(7) 0.0039(7) 0.0017(7)
N(3) 0.0296(9) 0.0350(10) 0.0319(9) -0.0019(7) 0.0085(7) -0.0004(8)
C(1) 0.0289(10) 0.0264(10) 0.0259(9) -0.0027(8) 0.0067(8) -0.0006(8)
C(2) 0.0295(10) 0.0278(10) 0.0258(10) -0.0037(8) 0.0072(8) 0.0020(8)
C(3) 0.0287(9) 0.0261(10) 0.0256(10) -0.0034(8) 0.0092(8) -0.0003(8)
C(4) 0.0353(10) 0.0264(9) 0.0188(9) -0.0052(8) 0.0066(8) 0.0011(7)
C(5) 0.0328(10) 0.0245(10) 0.0251(9) -0.0032(8) 0.0134(8) -0.0032(7)
C(6) 0.0289(10) 0.0239(9) 0.0267(10) -0.0010(8) 0.0081(8) -0.0017(7)
C(7) 0.0308(10) 0.0257(10) 0.0260(10) -0.0025(8) 0.0072(8) -0.0003(8)
C(8) 0.0341(10) 0.0312(10) 0.0225(9) -0.0044(8) 0.0098(8) 0.0019(8)
C(9) 0.0329(10) 0.0331(11) 0.0260(10) -0.0050(8) 0.0125(8) 0.0003(8)
C(10) 0.0360(11) 0.0340(11) 0.0317(11) 0.0049(9) 0.0128(9) -0.0005(9)
C(11) 0.0377(12) 0.0387(12) 0.0408(13) 0.0091(10) 0.0091(10) -0.0017(10)
C(12) 0.0413(12) 0.0368(12) 0.0347(11) 0.0089(10) 0.0050(9) 0.0042(10)
C(13) 0.0383(11) 0.0334(11) 0.0270(10) -0.0007(9) 0.0074(9) 0.0028(8)
C(14) 0.0472(14) 0.0534(15) 0.0249(11) 0.0119(11) 0.0078(10) 0.0090(10)
C(15) 0.0346(11) 0.0250(10) 0.0332(11) -0.0028(8) 0.0064(9) 0.0019(8)
C(16) 0.0285(10) 0.0476(14) 0.0419(13) -0.0011(9) 0.0098(9) 0.0042(10)
C(17) 0.0320(10) 0.0290(10) 0.0307(11) -0.0032(8) 0.0112(8) 0.0005(8)
C(18) 0.0297(10) 0.0346(11) 0.0209(9) 0.0032(8) 0.0059(8) 0.0008(8)
C(19) 0.0407(12) 0.0356(12) 0.0296(11) 0.0019(10) 0.0076(9) -0.0026(9)
C(20) 0.0540(14) 0.0463(13) 0.0244(11) 0.0071(11) 0.0070(10) -0.0044(10)
C(21) 0.0420(13) 0.0619(16) 0.0266(11) 0.0151(11) 0.0130(10) 0.0014(10)
C(22) 0.0316(11) 0.0688(17) 0.0286(11) -0.0004(11) 0.0108(9) 0.0059(11)
C(23) 0.0346(11) 0.0487(14) 0.0248(10) -0.0054(10) 0.0074(9) 0.0016(9)
B(1) 0.0395(13) 0.0394(14) 0.0384(13) 0.0086(11) 0.0178(11) 0.0100(11)

loop_
_atom_type_symbol
_atom_type_description
_atom_type_scat_dispersion_real
_atom_type_scat_dispersion_imag
_atom_type_scat_source
C C 0.003 0.002
;
International Tables for Crystallography
(1992, Vol. C, Tables 4.2.6.8 and 6.1.1.4)
;
H H 0.000 0.000
;
International Tables for Crystallography
(1992, Vol. C, Table 6.1.1.4)
;
O O 0.011 0.006
;
International Tables for Crystallography
(1992, Vol. C, Tables 4.2.6.8 and 6.1.1.4)
;
N N 0.006 0.003
;
International Tables for Crystallography
(1992, Vol. C, Tables 4.2.6.8 and 6.1.1.4)
;
B B 0.001 0.001
;
International Tables for Crystallography
(1992, Vol. C, Tables 4.2.6.8 and 6.1.1.4)
;
F F 0.017 0.010
;
International Tables for Crystallography
(1992, Vol. C, Tables 4.2.6.8 and 6.1.1.4)
;

loop_
_geom_angle_atom_site_label_1
_geom_angle_atom_site_label_2
_geom_angle_atom_site_label_3
_geom_angle
C(1) N(1) C(4) 108.00(17)
C(1) N(1) C(18) 128.83(16)
C(4) N(1) C(18) 122.94(17)
C(1) N(2) C(14) 125.1(2)
C(1) N(2) C(15) 119.22(19)
C(14) N(2) C(15) 115.73(17)
C(15) N(3) C(16) 116.57(17)
C(15) N(3) C(17) 125.3(2)
C(16) N(3) C(17) 117.87(19)
N(1) C(1) N(2) 127.7(2)
N(1) C(1) C(2) 110.14(16)
N(2) C(1) C(2) 122.2(2)
C(1) C(2) C(3) 108.13(19)
C(1) C(2) C(17) 121.23(17)
C(3) C(2) C(17) 130.6(2)
C(2) C(3) C(4) 106.62(17)
C(2) C(3) C(9) 127.1(2)
C(4) C(3) C(9) 126.24(18)
N(1) C(4) C(3) 107.05(17)
N(1) C(4) C(5) 122.5(2)
C(3) C(4) C(5) 130.35(17)
C(4) C(5) C(6) 129.5(2)
C(5) C(6) C(7) 127.0(2)
C(5) C(6) C(10) 114.9(2)
C(7) C(6) C(10) 118.04(18)
C(6) C(7) C(8) 126.00(17)
C(6) C(7) C(13) 118.3(2)
C(8) C(7) C(13) 115.6(2)
C(7) C(8) C(9) 132.5(2)
C(3) C(9) C(8) 127.8(2)
C(6) C(10) C(11) 121.6(2)
C(10) C(11) C(12) 120.5(2)
C(11) C(12) C(13) 119.5(2)
C(7) C(13) C(12) 122.0(2)
O(1) C(15) N(2) 120.2(2)
O(1) C(15) N(3) 121.6(2)
N(2) C(15) N(3) 118.18(17)
O(2) C(17) N(3) 120.9(2)
O(2) C(17) C(2) 125.50(19)
N(3) C(17) C(2) 113.60(19)
N(1) C(18) C(19) 118.5(2)
N(1) C(18) C(23) 119.38(19)
C(19) C(18) C(23) 122.1(2)
C(18) C(19) C(20) 118.1(2)
C(19) C(20) C(21) 120.3(2)
C(20) C(21) C(22) 120.6(2)
C(21) C(22) C(23) 120.2(2)
C(18) C(23) C(22) 118.6(2)
F(1) B(1) F(2) 107.4(2)
F(1) B(1) F(3) 110.7(2)
F(1) B(1) F(4) 110.3(2)
F(2) B(1) F(3) 109.3(2)
F(2) B(1) F(4) 109.1(2)
F(3) B(1) F(4) 110.0(2)
C(4) C(5) H(7) 117.9
C(6) C(5) H(7) 112.4
C(7) C(8) H(2) 114.4
C(9) C(8) H(2) 113.0
C(3) C(9) H(1) 112.8
C(8) C(9) H(1) 119.1
C(6) C(10) H(6) 117.2
C(11) C(10) H(6) 121.2
C(10) C(11) H(5) 118.3
C(12) C(11) H(5) 121.2
C(11) C(12) H(4) 121.6
C(13) C(12) H(4) 118.9
C(7) C(13) H(3) 118.6
C(12) C(13) H(3) 119.4
N(2) C(14) H(8) 108.3
N(2) C(14) H(9) 108.6
N(2) C(14) H(10) 106.3
H(8) C(14) H(9) 113.2
H(8) C(14) H(10) 107.6
H(9) C(14) H(10) 112.6
N(3) C(16) H(11) 106.4
N(3) C(16) H(12) 112.5
N(3) C(16) H(13) 110.9
H(11) C(16) H(12) 96.8
H(11) C(16) H(13) 129.4
H(12) C(16) H(13) 99.2
C(18) C(19) H(14) 117.8
C(20) C(19) H(14) 124.1
C(19) C(20) H(15) 116.2
C(21) C(20) H(15) 123.2
C(20) C(21) H(16) 122.2
C(22) C(21) H(16) 117.2
C(21) C(22) H(17) 118.6
C(23) C(22) H(17) 121.2
C(18) C(23) H(18) 118.2
C(22) C(23) H(18) 122.7

loop_
_geom_bond_atom_site_label_1
_geom_bond_atom_site_label_2
_geom_bond_distance
F(1) B(1) 1.374(3)
F(2) B(1) 1.403(3)
F(3) B(1) 1.369(4)
F(4) B(1) 1.372(3)
O(1) C(15) 1.213(2)
O(2) C(17) 1.217(3)
N(1) C(1) 1.355(2)
N(1) C(4) 1.414(2)
N(1) C(18) 1.446(2)
N(2) C(1) 1.352(2)
N(2) C(14) 1.466(3)
N(2) C(15) 1.409(3)
N(3) C(15) 1.383(3)
N(3) C(16) 1.459(3)
N(3) C(17) 1.406(2)
C(1) C(2) 1.395(3)
C(2) C(3) 1.393(2)
C(2) C(17) 1.438(3)
C(3) C(4) 1.441(3)
C(3) C(9) 1.417(3)
C(4) C(5) 1.365(3)
C(5) C(6) 1.421(2)
C(6) C(7) 1.425(3)
C(6) C(10) 1.427(3)
C(7) C(8) 1.439(3)
C(7) C(13) 1.415(2)
C(8) C(9) 1.353(2)
C(10) C(11) 1.360(3)
C(11) C(12) 1.404(3)
C(12) C(13) 1.369(3)
C(18) C(19) 1.388(3)
C(18) C(23) 1.377(3)
C(19) C(20) 1.391(3)
C(20) C(21) 1.384(4)
C(21) C(22) 1.371(3)
C(22) C(23) 1.393(3)
C(5) H(7) 1.000
C(8) H(2) 1.017
C(9) H(1) 1.018
C(10) H(6) 0.988
C(11) H(5) 1.009
C(12) H(4) 0.967
C(13) H(3) 1.017
C(14) H(8) 0.943
C(14) H(9) 1.010
C(14) H(10) 0.985
C(16) H(11) 0.981
C(16) H(12) 0.958
C(16) H(13) 0.927
C(19) H(14) 1.027
C(20) H(15) 1.015
C(21) H(16) 0.998
C(22) H(17) 0.993
C(23) H(18) 1.037

loop_
_geom_contact_atom_site_label_1
_geom_contact_atom_site_label_2
_geom_contact_distance
_geom_contact_site_symmetry_2
F(1) O(1) 3.331(2) 74502
F(1) N(2) 3.401(2) 74502
F(1) N(3) 2.971(2) 74502
F(1) C(10) 3.296(3) 64502
F(1) C(15) 2.949(2) 74502
F(1) C(16) 3.394(3) 74502
F(1) C(17) 3.407(2) 74502
F(1) C(22) 3.495(2) 64502
F(2) N(1) 3.450(2) .
F(2) N(2) 3.053(2) .
F(2) C(1) 3.181(2) .
F(2) C(2) 3.334(2) 74502
F(2) C(10) 3.268(3) 64502
F(2) C(11) 3.492(3) 64502
F(2) C(14) 3.107(3) .
F(2) C(17) 3.595(2) 74502
F(2) C(23) 3.556(3) .
F(3) N(1) 3.481(3) 74502
F(3) N(2) 3.149(3) 74502
F(3) C(1) 3.168(3) 74502
F(3) C(12) 3.313(3) 67503
F(3) C(14) 3.566(3) 74502
F(3) C(19) 3.125(4) 74502
F(4) N(1) 3.049(2) .
F(4) C(1) 3.309(2) .
F(4) C(2) 3.520(2) .
F(4) C(3) 3.411(2) .
F(4) C(4) 3.066(2) .
F(4) C(5) 3.526(2) .
F(4) C(12) 3.459(3) 67503
F(4) C(13) 3.240(2) 67503
F(4) C(16) 3.141(2) 45501
F(4) C(23) 3.426(2) .
O(1) F(1) 3.331(2) 75502
O(1) C(5) 3.146(2) 74502
O(1) C(6) 3.090(2) 74502
O(1) C(7) 3.418(2) 74502
O(1) C(22) 3.354(3) 65501
O(2) C(8) 3.220(3) 77503
O(2) C(9) 3.267(3) 77503
O(2) C(10) 3.531(2) 65501
O(2) C(20) 3.562(3) 74502
N(1) F(2) 3.450(2) .
N(1) F(3) 3.481(3) 75502
N(1) F(4) 3.049(2) .
N(2) F(1) 3.401(2) 75502
N(2) F(2) 3.053(2) .
N(2) F(3) 3.149(3) 75502
N(3) F(1) 2.971(2) 75502
N(3) C(19) 3.517(3) 74502
C(1) F(2) 3.181(2) .
C(1) F(3) 3.168(3) 75502
C(1) F(4) 3.309(2) .
C(2) F(2) 3.334(2) 75502
C(2) F(4) 3.520(2) .
C(3) F(4) 3.411(2) .
C(4) F(4) 3.066(2) .
C(5) F(4) 3.526(2) .
C(5) O(1) 3.146(2) 75502
C(6) O(1) 3.090(2) 75502
C(7) O(1) 3.418(2) 75502
C(7) C(7) 3.592(2) 67503
C(8) O(2) 3.220(3) 77503
C(8) C(13) 3.566(3) 67503
C(9) O(2) 3.267(3) 77503
C(9) C(12) 3.379(3) 67503
C(10) F(1) 3.296(3) 65502
C(10) F(2) 3.268(3) 65502
C(10) O(2) 3.531(2) 45501
C(11) F(2) 3.492(3) 65502
C(11) C(22) 3.597(3) 65502
C(12) F(3) 3.313(3) 67503
C(12) F(4) 3.459(3) 67503
C(12) C(9) 3.379(3) 67503
C(13) F(4) 3.240(2) 67503
C(13) C(8) 3.566(3) 67503
C(14) F(2) 3.107(3) .
C(14) F(3) 3.566(3) 75502
C(14) C(20) 3.536(3) 77603
C(14) C(21) 3.554(3) 77603
C(15) F(1) 2.949(2) 75502
C(16) F(1) 3.394(3) 75502
C(16) F(4) 3.141(2) 65501
C(16) C(19) 3.437(3) 74502
C(16) C(20) 3.594(3) 74502
C(17) F(1) 3.407(2) 75502
C(17) F(2) 3.595(2) 75502
C(19) F(3) 3.125(4) 75502
C(19) N(3) 3.517(3) 75502
C(19) C(16) 3.437(3) 75502
C(20) O(2) 3.562(3) 75502
C(20) C(14) 3.536(3) 77603
C(20) C(16) 3.594(3) 75502
C(21) C(14) 3.554(3) 77603
C(22) F(1) 3.495(2) 65502
C(22) O(1) 3.354(3) 45501
C(22) C(11) 3.597(3) 64502
C(23) F(2) 3.556(3) .
C(23) F(4) 3.426(2) .
F(1) H(6) 2.316 64502
F(1) H(7) 2.783 64502
F(1) H(11) 3.489 45501
F(1) H(12) 2.903 74502
F(1) H(17) 3.481 64502
F(2) H(5) 2.940 64502
F(2) H(6) 2.510 64502
F(2) H(8) 2.577 .
F(2) H(10) 3.188 .
F(2) H(18) 2.871 .
F(3) H(3) 3.561 67503
F(3) H(4) 2.391 67503
F(3) H(9) 2.975 74502
F(3) H(14) 2.198 74502
F(4) H(3) 2.451 67503
F(4) H(4) 2.952 67503
F(4) H(6) 3.319 64502
F(4) H(11) 2.935 45501
F(4) H(12) 2.845 45501
F(4) H(13) 3.056 45501
F(4) H(18) 2.554 .
O(1) H(7) 3.485 74502
O(1) H(16) 3.339 77603
O(1) H(17) 2.583 65501
O(1) H(18) 3.371 65501
O(2) H(1) 2.626 77503
O(2) H(2) 2.432 77503
O(2) H(5) 3.517 65501
O(2) H(6) 3.404 65501
O(2) H(14) 3.313 74502
O(2) H(15) 2.975 74502
N(3) H(14) 3.068 74502
C(3) H(4) 3.548 67503
C(4) H(12) 3.562 45501
C(5) H(11) 3.024 75502
C(5) H(12) 2.896 45501
C(6) H(2) 3.581 67503
C(6) H(11) 3.439 75502
C(6) H(12) 3.405 45501
C(7) H(16) 3.575 57404
C(8) H(10) 3.320 75502
C(8) H(13) 3.358 77503
C(8) H(15) 3.126 57404
C(9) H(4) 3.524 67503
C(9) H(10) 3.385 75502
C(9) H(15) 3.551 57404
C(10) H(2) 3.557 67503
C(10) H(11) 3.432 75502
C(10) H(12) 3.379 45501
C(10) H(17) 3.513 65502
C(10) H(18) 3.163 65502
C(11) H(1) 3.516 67503
C(11) H(8) 3.515 65502
C(11) H(17) 3.334 65502
C(11) H(18) 3.395 65502
C(12) H(1) 3.525 67503
C(12) H(17) 3.389 65502
C(13) H(13) 3.560 77503
C(13) H(16) 3.284 57404
C(14) H(5) 3.428 64502
C(14) H(15) 3.076 77603
C(14) H(16) 3.206 77603
C(15) H(17) 3.513 65501
C(16) H(2) 3.246 77503
C(16) H(3) 3.368 77503
C(16) H(6) 3.575 65501
C(16) H(7) 3.378 65501
C(16) H(7) 3.471 74502
C(16) H(14) 3.420 74502
C(16) H(18) 2.973 65501
C(17) H(2) 3.471 77503
C(17) H(6) 3.467 65501
C(17) H(14) 3.121 74502
C(19) H(11) 3.522 75502
C(19) H(13) 3.193 75502
C(20) H(2) 3.221 57504
C(20) H(9) 3.223 77603
C(20) H(10) 3.175 77603
C(20) H(13) 3.010 75502
C(21) H(3) 3.454 57504
C(21) H(9) 3.022 77603
C(21) H(10) 3.235 77603
C(23) H(5) 3.539 64502
C(23) H(11) 3.299 45501
C(23) H(12) 2.965 45501
B(1) H(3) 3.401 67503
B(1) H(4) 3.170 67503
B(1) H(6) 2.838 64502
B(1) H(14) 3.457 74502
B(1) H(18) 3.191 .
H(1) O(2) 2.626 77503
H(1) C(11) 3.516 67503
H(1) C(12) 3.525 67503
H(1) H(1) 2.830 77503
H(1) H(5) 3.202 65501
H(1) H(5) 3.592 67503
H(1) H(15) 3.399 57404
H(2) O(2) 2.432 77503
H(2) C(6) 3.581 67503
H(2) C(10) 3.557 67503
H(2) C(16) 3.246 77503
H(2) C(17) 3.471 77503
H(2) C(20) 3.221 57404
H(2) H(12) 3.406 77503
H(2) H(13) 2.357 77503
H(2) H(15) 2.658 57404
H(2) H(16) 3.588 57404
H(3) F(3) 3.561 67503
H(3) F(4) 2.451 67503
H(3) C(16) 3.368 77503
H(3) C(21) 3.454 57404
H(3) B(1) 3.401 67503
H(3) H(12) 3.323 77503
H(3) H(13) 2.635 77503
H(3) H(16) 3.161 57404
H(4) F(3) 2.391 67503
H(4) F(4) 2.952 67503
H(4) C(3) 3.548 67503
H(4) C(9) 3.524 67503
H(4) B(1) 3.170 67503
H(4) H(14) 3.192 47404
H(5) F(2) 2.940 65502
H(5) O(2) 3.517 45501
H(5) C(14) 3.428 65502
H(5) C(23) 3.539 65502
H(5) H(1) 3.202 45501
H(5) H(1) 3.592 67503
H(5) H(8) 2.663 65502
H(5) H(10) 3.368 65502
H(5) H(15) 3.259 47404
H(5) H(18) 3.312 65502
H(6) F(1) 2.316 65502
H(6) F(2) 2.510 65502
H(6) F(4) 3.319 65502
H(6) O(2) 3.404 45501
H(6) C(16) 3.575 45501
H(6) C(17) 3.467 45501
H(6) B(1) 2.838 65502
H(6) H(11) 3.098 75502
H(6) H(12) 2.964 45501
H(6) H(18) 2.901 65502
H(7) F(1) 2.783 65502
H(7) O(1) 3.485 75502
H(7) C(16) 3.378 45501
H(7) C(16) 3.471 75502
H(7) H(11) 2.653 75502
H(7) H(12) 2.436 45501
H(7) H(13) 3.576 45501
H(8) F(2) 2.577 .
H(8) C(11) 3.515 64502
H(8) H(5) 2.663 64502
H(8) H(15) 3.156 77603
H(9) F(3) 2.975 75502
H(9) C(20) 3.223 77603
H(9) C(21) 3.022 77603
H(9) H(15) 3.055 77603
H(9) H(16) 2.779 77603
H(10) F(2) 3.188 .
H(10) C(8) 3.320 74502
H(10) C(9) 3.385 74502
H(10) C(20) 3.175 77603
H(10) C(21) 3.235 77603
H(10) H(5) 3.368 64502
H(10) H(15) 2.594 77603
H(10) H(16) 2.783 77603
H(11) F(1) 3.489 65501
H(11) F(4) 2.935 65501
H(11) C(5) 3.024 74502
H(11) C(6) 3.439 74502
H(11) C(10) 3.432 74502
H(11) C(19) 3.522 74502
H(11) C(23) 3.299 65501
H(11) H(6) 3.098 74502
H(11) H(7) 2.653 74502
H(11) H(17) 3.542 65501
H(11) H(18) 2.488 65501
H(12) F(1) 2.903 75502
H(12) F(4) 2.845 65501
H(12) C(4) 3.562 65501
H(12) C(5) 2.896 65501
H(12) C(6) 3.405 65501
H(12) C(10) 3.379 65501
H(12) C(23) 2.965 65501
H(12) H(2) 3.406 77503
H(12) H(3) 3.323 77503
H(12) H(6) 2.964 65501
H(12) H(7) 2.436 65501
H(12) H(18) 2.397 65501
H(13) F(4) 3.056 65501
H(13) C(8) 3.358 77503
H(13) C(13) 3.560 77503
H(13) C(19) 3.193 74502
H(13) C(20) 3.010 74502
H(13) H(2) 2.357 77503
H(13) H(3) 2.635 77503
H(13) H(7) 3.576 65501
H(13) H(14) 3.305 74502
H(13) H(15) 3.041 74502
H(13) H(18) 3.559 65501
H(14) F(3) 2.198 75502
H(14) O(2) 3.313 75502
H(14) N(3) 3.068 75502
H(14) C(16) 3.420 75502
H(14) C(17) 3.121 75502
H(14) B(1) 3.457 75502
H(14) H(4) 3.192 67504
H(14) H(13) 3.305 75502
H(15) O(2) 2.975 75502
H(15) C(8) 3.126 57504
H(15) C(9) 3.551 57504
H(15) C(14) 3.076 77603
H(15) H(1) 3.399 57504
H(15) H(2) 2.658 57504
H(15) H(5) 3.259 67504
H(15) H(8) 3.156 77603
H(15) H(9) 3.055 77603
H(15) H(10) 2.594 77603
H(15) H(13) 3.041 75502
H(16) O(1) 3.339 77603
H(16) C(7) 3.575 57504
H(16) C(13) 3.284 57504
H(16) C(14) 3.206 77603
H(16) H(2) 3.588 57504
H(16) H(3) 3.161 57504
H(16) H(9) 2.779 77603
H(16) H(10) 2.783 77603
H(16) H(16) 3.509 67603
H(16) H(17) 2.898 67603
H(17) F(1) 3.481 65502
H(17) O(1) 2.583 45501
H(17) C(10) 3.513 64502
H(17) C(11) 3.334 64502
H(17) C(12) 3.389 64502
H(17) C(15) 3.513 45501
H(17) H(11) 3.542 45501
H(17) H(16) 2.898 67603
H(18) F(2) 2.871 .
H(18) F(4) 2.554 .
H(18) O(1) 3.371 45501
H(18) C(10) 3.163 64502
H(18) C(11) 3.395 64502
H(18) C(16) 2.973 45501
H(18) B(1) 3.191 .
H(18) H(5) 3.312 64502
H(18) H(6) 2.901 64502
H(18) H(11) 2.488 45501
H(18) H(12) 2.397 45501
H(18) H(13) 3.559 45501

loop_
_geom_torsion_atom_site_label_1
_geom_torsion_atom_site_label_2
_geom_torsion_atom_site_label_3
_geom_torsion_atom_site_label_4
_geom_torsion
C(1) N(1) C(4) C(3) -2.3(2)
C(1) N(1) C(4) C(5) 175.07(19)
C(4) N(1) C(1) N(2) -178.1(2)
C(4) N(1) C(1) C(2) 1.2(2)
C(1) N(1) C(18) C(19) 75.0(2)
C(1) N(1) C(18) C(23) -107.0(2)
C(18) N(1) C(1) N(2) 7.4(3)
C(18) N(1) C(1) C(2) -173.3(2)
C(4) N(1) C(18) C(19) -98.8(2)
C(4) N(1) C(18) C(23) 79.2(2)
C(18) N(1) C(4) C(3) 172.63(18)
C(18) N(1) C(4) C(5) -10.0(3)
C(14) N(2) C(1) N(1) 5.0(3)
C(14) N(2) C(1) C(2) -174.3(2)
C(1) N(2) C(15) O(1) 174.7(2)
C(1) N(2) C(15) N(3) -6.6(2)
C(15) N(2) C(1) N(1) -175.3(2)
C(15) N(2) C(1) C(2) 5.5(3)
C(14) N(2) C(15) O(1) -5.5(3)
C(14) N(2) C(15) N(3) 173.1(2)
C(16) N(3) C(15) O(1) -4.1(3)
C(16) N(3) C(15) N(2) 177.24(19)
C(15) N(3) C(17) O(2) -179.6(2)
C(15) N(3) C(17) C(2) 0.6(3)
C(17) N(3) C(15) O(1) -177.7(2)
C(17) N(3) C(15) N(2) 3.7(3)
C(16) N(3) C(17) O(2) 6.9(3)
C(16) N(3) C(17) C(2) -172.94(19)
N(1) C(1) C(2) C(3) 0.4(2)
N(1) C(1) C(2) C(17) 179.54(18)
N(2) C(1) C(2) C(3) 179.78(19)
N(2) C(1) C(2) C(17) -1.1(3)
C(1) C(2) C(3) C(4) -1.8(2)
C(1) C(2) C(3) C(9) 176.7(2)
C(1) C(2) C(17) O(2) 178.3(2)
C(1) C(2) C(17) N(3) -1.9(2)
C(3) C(2) C(17) O(2) -2.8(3)
C(3) C(2) C(17) N(3) 177.0(2)
C(17) C(2) C(3) C(4) 179.2(2)
C(17) C(2) C(3) C(9) -2.3(3)
C(2) C(3) C(4) N(1) 2.5(2)
C(2) C(3) C(4) C(5) -174.6(2)
C(2) C(3) C(9) C(8) 179.0(2)
C(4) C(3) C(9) C(8) -2.8(3)
C(9) C(3) C(4) N(1) -176.0(2)
C(9) C(3) C(4) C(5) 6.9(3)
N(1) C(4) C(5) C(6) -178.2(2)
C(3) C(4) C(5) C(6) -1.6(3)
C(4) C(5) C(6) C(7) -6.0(3)
C(4) C(5) C(6) C(10) 175.0(2)
C(5) C(6) C(7) C(8) 5.1(3)
C(5) C(6) C(7) C(13) -176.5(2)
C(5) C(6) C(10) C(11) 178.4(2)
C(7) C(6) C(10) C(11) -0.6(3)
C(10) C(6) C(7) C(8) -176.0(2)
C(10) C(6) C(7) C(13) 2.4(2)
C(6) C(7) C(8) C(9) 1.9(3)
C(6) C(7) C(13) C(12) -1.7(3)
C(8) C(7) C(13) C(12) 176.8(2)
C(13) C(7) C(8) C(9) -176.5(2)
C(7) C(8) C(9) C(3) -3.5(4)
C(6) C(10) C(11) C(12) -1.9(3)
C(10) C(11) C(12) C(13) 2.7(3)
C(11) C(12) C(13) C(7) -0.8(3)
N(1) C(18) C(19) C(20) 178.40(19)
N(1) C(18) C(23) C(22) -177.48(19)
C(19) C(18) C(23) C(22) 0.5(3)
C(23) C(18) C(19) C(20) 0.4(3)
C(18) C(19) C(20) C(21) -0.9(3)
C(19) C(20) C(21) C(22) 0.6(3)
C(20) C(21) C(22) C(23) 0.4(3)
C(21) C(22) C(23) C(18) -0.9(3)

loop_
_cod_related_entry_id
_cod_related_entry_database
_cod_related_entry_code
1 ChemSpider 9872912
